data_1535083
loop_
_publ_author_name
'Sorokina, N.I.'
'Molchanov, V.N.'
'Tamazyan, R.A.'
'Makarova, N.G.'
'Shcherbakova, L.G.'
'Nikolaevskii, A.N.'
'Pigal'skii, K.S.'
'Sirota, M.I.'
'Simonov, V.I.'

_publ_section_title
;
 Specific features of HTSC YBa2Cu2.910O6.58 single crystals
;
_journal_name_full Kristallografiya
_journal_page_first 61
_journal_page_last 67
_journal_volume 38
_journal_year 1993
_chemical_formula_sum 'Ba2 Cu2.91 O6.58 Y'
_chemical_name_systematic 'Y Ba2 Cu2.91 O6.58'
_space_group_IT_number 123
_symmetry_space_group_name_Hall '-P 4 2'
_symmetry_space_group_name_H-M 'P 4/m m m'
_cell_angle_alpha 90
_cell_angle_beta 90
_cell_angle_gamma 90
_cell_formula_units_Z 1
_cell_length_a 3.867
_cell_length_b 3.867
_cell_length_c 11.734
_cell_volume 175.467
_citation_journal_id_ASTM KRISAJ
_cod_data_source_file Sorokina_KRISAJ_1993_1353.cif
_cod_data_source_block Ba2Cu2.91O6.58Y1
_cod_original_cell_volume 175.4666
_cod_original_formula_sum 'Ba2 Cu2.91 O6.58 Y1'
_cod_database_code 1535083

loop_
_symmetry_equiv_pos_as_xyz
x,y,z
-y,x,z
-x,-y,z
y,-x,z
x,-y,-z
y,x,-z
-x,y,-z
-y,-x,-z
-x,-y,-z
y,-x,-z
x,y,-z
-y,x,-z
-x,y,z
-y,-x,z
x,-y,z
y,x,z

loop_
_atom_site_label
_atom_site_type_symbol
_atom_site_fract_x
_atom_site_fract_y
_atom_site_fract_z
_atom_site_occupancy
_atom_site_U_iso_or_equiv
Y1 Y+3 0.5 0.5 0.5 1 0.0
O1 O-2 0 0 0.1566 0.96 0.0
Cu2 Cu+2 0 0 0.3579 1 0.0
Ba1 Ba+2 0.5 0.5 0.18834 1 0.0
O3 O-2 0 0.5 0.3785 1 0.0
Cu1 Cu+2 0 0 0 0.91 0.0
O2 O-2 0 0.5 0 0.33 0.0
